data_2217076
loop_
_publ_author_name
'Lin Li'
'Yan-Hong Tian'
'Chu-Yi Yu'
'Li-Ben Wang'

_publ_section_title
;
 (<i>E</i>)-Benzoyl[1-(2-hydroxyethyl)imidazolidin-2-ylidene]acetonitrile
;
_journal_coeditor_code HB2622
_journal_issue 1
_journal_name_full 'Acta Crystallographica Section E'
_journal_page_first o62
_journal_page_last o62
_journal_paper_doi 10.1107/S1600536807055778
_journal_volume 64
_journal_year 2008
_chemical_formula_iupac 'C14 H15 N3 O2'
_chemical_formula_moiety 'C14 H15 N3 O2'
_chemical_formula_sum 'C14 H15 N3 O2'
_chemical_formula_weight 257.29
_chemical_melting_point .449E-305
_chemical_name_systematic
;
(<i>E</i>)-Benzoyl[1-(2-hydroxyethyl)imidazolidin-2-ylidene]acetonitrile
;
_space_group_IT_number 14
_symmetry_cell_setting monoclinic
_symmetry_space_group_name_Hall '-P 2ybc'
_symmetry_space_group_name_H-M 'P 1 21/c 1'
_atom_sites_solution_hydrogens geom
_atom_sites_solution_primary direct
_atom_sites_solution_secondary difmap
_audit_creation_method SHELXL-97
_cell_angle_alpha 90.00
_cell_angle_beta 107.33(3)
_cell_angle_gamma 90.00
_cell_formula_units_Z 4
_cell_length_a 8.3748(17)
_cell_length_b 14.633(3)
_cell_length_c 10.784(2)
_cell_measurement_reflns_used 4329
_cell_measurement_temperature 113(2)
_cell_measurement_theta_max 22.5
_cell_measurement_theta_min 2.3
_cell_volume 1261.6(5)
_computing_cell_refinement '(CrystalClear; Rigaku, 2005)'
_computing_data_collection '(CrystalClear; Rigaku, 2005)'
_computing_data_reduction '(CrystalClear; Rigaku, 2005)'
_computing_molecular_graphics 'SHELXTL (Bruker, 1997)'
_computing_publication_material 'SHELXTL (Bruker, 1997)'
_computing_structure_refinement 'SHELXL97 (Sheldrick, 1997)'
_computing_structure_solution 'SHELXS97 (Sheldrick, 1997)'
_diffrn_ambient_temperature 113(2)
_diffrn_detector_area_resol_mean 7.31
_diffrn_measured_fraction_theta_full 0.998
_diffrn_measured_fraction_theta_max 0.998
_diffrn_measurement_device_type 'Rigaku Saturn'
_diffrn_measurement_method '\w and \f scans'
_diffrn_radiation_monochromator confocal
_diffrn_radiation_source 'rotating anode'
_diffrn_radiation_type MoK\a
_diffrn_radiation_wavelength 0.71073
_diffrn_reflns_av_R_equivalents 0.0355
_diffrn_reflns_av_sigmaI/netI 0.0338
_diffrn_reflns_limit_h_max 11
_diffrn_reflns_limit_h_min -11
_diffrn_reflns_limit_k_max 18
_diffrn_reflns_limit_k_min -19
_diffrn_reflns_limit_l_max 11
_diffrn_reflns_limit_l_min -14
_diffrn_reflns_number 9551
_diffrn_reflns_theta_full 27.87
_diffrn_reflns_theta_max 27.87
_diffrn_reflns_theta_min 2.42
_diffrn_standards_decay_% 0
_diffrn_standards_interval_count 0
_diffrn_standards_interval_time 0
_diffrn_standards_number 0
_exptl_absorpt_coefficient_mu 0.093
_exptl_absorpt_correction_T_max 0.994
_exptl_absorpt_correction_T_min 0.982
_exptl_absorpt_correction_type multi-scan
_exptl_absorpt_process_details '(CrystalClear; Rigaku, 2005)'
_exptl_crystal_colour colourless
_exptl_crystal_density_diffrn 1.355
_exptl_crystal_density_method 'not measured'
_exptl_crystal_description prism
_exptl_crystal_F_000 544
_exptl_crystal_size_max 0.10
_exptl_crystal_size_mid 0.08
_exptl_crystal_size_min 0.06
_refine_diff_density_max 0.316
_refine_diff_density_min -0.179
_refine_ls_extinction_method none
_refine_ls_goodness_of_fit_ref 1.096
_refine_ls_hydrogen_treatment mixed
_refine_ls_matrix_type full
_refine_ls_number_parameters 180
_refine_ls_number_reflns 2994
_refine_ls_number_restraints 0
_refine_ls_restrained_S_all 1.096
_refine_ls_R_factor_all 0.0505
_refine_ls_R_factor_gt 0.0408
_refine_ls_shift/su_max 0.000
_refine_ls_shift/su_mean 0.000
_refine_ls_structure_factor_coef Fsqd
_refine_ls_weighting_details 'calc w=1/[\s^2^(Fo^2^)+(0.0503P)^2^+0.2093P] where P=(Fo^2^+2Fc^2^)/3'
_refine_ls_weighting_scheme calc
_refine_ls_wR_factor_gt 0.0976
_refine_ls_wR_factor_ref 0.1031
_reflns_number_gt 2534
_reflns_number_total 2994
_reflns_threshold_expression >2sigma(I)
_cod_data_source_file hb2622.cif
_cod_data_source_block I
_cod_depositor_comments
;
The following automatic conversions were performed:
'_symmetry_cell_setting' value 'Monoclinic' changed to 'monoclinic'
according to '/home/saulius/struct/CIF-dictionaries/cif_core.dic'
dictionary named 'cif_core.dic' version 2.4.1 from 2010-06-29.

Automatic conversion script
Id: cif_fix_enum 1527 2010-12-29 10:47:43Z saulius 

The following automatic conversions were performed:

'_symmetry_cell_setting' value 'Monoclinic' changed to 'monoclinic'
according to /home/saulius/struct/CIF-dictionaries/cif_core.dic
dictionary named 'cif_core.dic' version 2.4.1 from 2010-06-29.

Automatic conversion script
Id: cif_fix_values 1715 2011-07-08 13:25:40Z adriana 
;
_cod_original_cell_volume 1261.6(4)
_cod_original_sg_symbol_H-M 'P 21/c'
_cod_database_code 2217076
_cod_database_fobs_code 2217076

loop_
_symmetry_equiv_pos_as_xyz
'x, y, z'
'-x, y+1/2, -z+1/2'
'-x, -y, -z'
'x, -y-1/2, z-1/2'

loop_
_atom_site_type_symbol
_atom_site_label
_atom_site_fract_x
_atom_site_fract_y
_atom_site_fract_z
_atom_site_U_iso_or_equiv
_atom_site_adp_type
_atom_site_calc_flag
_atom_site_refinement_flags
_atom_site_occupancy
O O1 0.30219(13) 0.59907(7) 0.03041(9) 0.0280(2) Uani d . 1
H H1 0.323(2) 0.6459(13) -0.0116(18) 0.044(5) Uiso d . 1
O O2 0.91862(10) 0.56888(6) 0.57744(8) 0.0186(2) Uani d . 1
N N1 0.47423(12) 0.51059(7) 0.28326(10) 0.0171(2) Uani d . 1
N N2 0.72478(13) 0.46439(7) 0.39657(10) 0.0170(2) Uani d . 1
N N3 0.41182(14) 0.73000(8) 0.45144(11) 0.0259(3) Uani d . 1
C C1 0.30005(16) 0.63405(9) 0.15308(12) 0.0195(3) Uani d . 1
H H1A 0.1954 0.6687 0.1432 0.023 Uiso calc R 1
H H1B 0.3957 0.6760 0.1876 0.023 Uiso calc R 1
C C2 0.31137(15) 0.55527(9) 0.24601(11) 0.0169(3) Uani d . 1
H H2A 0.2878 0.5781 0.3252 0.020 Uiso calc R 1
H H2B 0.2244 0.5097 0.2049 0.020 Uiso calc R 1
C C3 0.49585(16) 0.42196(9) 0.22523(12) 0.0201(3) Uani d . 1
H H3A 0.4665 0.4264 0.1295 0.024 Uiso calc R 1
H H3B 0.4264 0.3740 0.2483 0.024 Uiso calc R 1
C C4 0.68186(16) 0.40238(9) 0.28553(12) 0.0210(3) Uani d . 1
H H4A 0.7016 0.3378 0.3135 0.025 Uiso calc R 1
H H4B 0.7461 0.4167 0.2244 0.025 Uiso calc R 1
C C5 0.61006(14) 0.53014(8) 0.38307(11) 0.0150(2) Uani d . 1
C C6 0.63996(14) 0.60969(8) 0.46455(11) 0.0154(2) Uani d . 1
C C7 0.51223(15) 0.67519(9) 0.45570(11) 0.0178(3) Uani d . 1
C C8 0.80273(14) 0.62602(8) 0.55445(11) 0.0151(2) Uani d . 1
C C10 0.79435(15) 0.79899(9) 0.56137(12) 0.0194(3) Uani d . 1
H H10 0.7338 0.7999 0.4716 0.023 Uiso calc R 1
C C11 0.83750(16) 0.88063(9) 0.62852(13) 0.0236(3) Uani d . 1
H H11 0.8066 0.9372 0.5848 0.028 Uiso calc R 1
C C12 0.92588(16) 0.87938(10) 0.75974(13) 0.0238(3) Uani d . 1
H H12 0.9541 0.9352 0.8062 0.029 Uiso calc R 1
C C13 0.97302(16) 0.79694(10) 0.82305(12) 0.0225(3) Uani d . 1
H H13 1.0342 0.7964 0.9127 0.027 Uiso calc R 1
C C9 0.83921(14) 0.71581(8) 0.62480(11) 0.0154(2) Uani d . 1
C C14 0.93138(15) 0.71500(9) 0.75621(12) 0.0194(3) Uani d . 1
H H14 0.9654 0.6586 0.7997 0.023 Uiso calc R 1
H H2 0.827(2) 0.4743(11) 0.4482(16) 0.031(4) Uiso d . 1

loop_
_atom_site_aniso_label
_atom_site_aniso_U_11
_atom_site_aniso_U_22
_atom_site_aniso_U_33
_atom_site_aniso_U_12
_atom_site_aniso_U_13
_atom_site_aniso_U_23
O1 0.0475(6) 0.0210(5) 0.0173(5) -0.0073(4) 0.0125(4) -0.0009(4)
O2 0.0197(4) 0.0155(5) 0.0179(4) 0.0038(3) 0.0016(3) 0.0001(3)
N1 0.0172(5) 0.0146(5) 0.0186(5) -0.0013(4) 0.0041(4) -0.0033(4)
N2 0.0173(5) 0.0137(5) 0.0188(5) 0.0001(4) 0.0033(4) -0.0040(4)
N3 0.0213(6) 0.0246(6) 0.0289(6) 0.0036(5) 0.0030(4) -0.0091(5)
C1 0.0230(6) 0.0166(6) 0.0188(6) -0.0009(5) 0.0063(5) -0.0014(5)
C2 0.0148(6) 0.0179(6) 0.0175(6) -0.0019(5) 0.0038(4) -0.0002(5)
C3 0.0223(6) 0.0159(6) 0.0215(6) -0.0022(5) 0.0057(5) -0.0054(5)
C4 0.0232(6) 0.0161(6) 0.0223(6) 0.0000(5) 0.0049(5) -0.0064(5)
C5 0.0166(6) 0.0148(6) 0.0142(5) -0.0014(4) 0.0053(4) 0.0016(4)
C6 0.0172(6) 0.0129(6) 0.0160(6) 0.0005(4) 0.0050(4) -0.0008(4)
C7 0.0179(6) 0.0182(6) 0.0160(6) -0.0020(5) 0.0031(4) -0.0047(5)
C8 0.0191(6) 0.0139(6) 0.0129(5) 0.0001(4) 0.0055(4) 0.0016(4)
C10 0.0188(6) 0.0172(6) 0.0207(6) 0.0008(5) 0.0034(5) -0.0015(5)
C11 0.0222(6) 0.0159(7) 0.0331(7) 0.0005(5) 0.0087(5) -0.0024(5)
C12 0.0190(6) 0.0216(7) 0.0326(7) -0.0043(5) 0.0102(5) -0.0144(5)
C13 0.0188(6) 0.0300(8) 0.0185(6) -0.0027(5) 0.0055(5) -0.0079(5)
C9 0.0144(6) 0.0155(6) 0.0166(6) -0.0007(4) 0.0052(4) -0.0029(4)
C14 0.0181(6) 0.0219(7) 0.0181(6) 0.0003(5) 0.0054(5) -0.0014(5)

loop_
_atom_type_symbol
_atom_type_description
_atom_type_scat_dispersion_real
_atom_type_scat_dispersion_imag
_atom_type_scat_source
C C 0.0033 0.0016 'International Tables Vol C Tables 4.2.6.8 and 6.1.1.4'
H H 0.0000 0.0000 'International Tables Vol C Tables 4.2.6.8 and 6.1.1.4'
N N 0.0061 0.0033 'International Tables Vol C Tables 4.2.6.8 and 6.1.1.4'
O O 0.0106 0.0060 'International Tables Vol C Tables 4.2.6.8 and 6.1.1.4'

loop_
_geom_angle_atom_site_label_1
_geom_angle_atom_site_label_2
_geom_angle_atom_site_label_3
_geom_angle
C1 O1 H1 105.2(12)
C5 N1 C2 128.69(10)
C5 N1 C3 110.22(10)
C2 N1 C3 120.06(10)
C5 N2 C4 111.39(10)
C5 N2 H2 118.7(11)
C4 N2 H2 125.1(11)
O1 C1 C2 109.04(10)
O1 C1 H1A 109.9
C2 C1 H1A 109.9
O1 C1 H1B 109.9
C2 C1 H1B 109.9
H1A C1 H1B 108.3
N1 C2 C1 113.19(10)
N1 C2 H2A 108.9
C1 C2 H2A 108.9
N1 C2 H2B 108.9
C1 C2 H2B 108.9
H2A C2 H2B 107.8
N1 C3 C4 102.90(10)
N1 C3 H3A 111.2
C4 C3 H3A 111.2
N1 C3 H3B 111.2
C4 C3 H3B 111.2
H3A C3 H3B 109.1
N2 C4 C3 101.74(10)
N2 C4 H4A 111.4
C3 C4 H4A 111.4
N2 C4 H4B 111.4
C3 C4 H4B 111.4
H4A C4 H4B 109.3
N2 C5 N1 110.10(11)
N2 C5 C6 121.91(11)
N1 C5 C6 127.95(11)
C7 C6 C5 121.11(11)
C7 C6 C8 118.52(11)
C5 C6 C8 120.35(11)
N3 C7 C6 177.90(13)
O2 C8 C6 123.17(11)
O2 C8 C9 117.15(10)
C6 C8 C9 119.68(10)
C11 C10 C9 120.40(12)
C11 C10 H10 119.8
C9 C10 H10 119.8
C10 C11 C12 119.83(13)
C10 C11 H11 120.1
C12 C11 H11 120.1
C13 C12 C11 120.10(12)
C13 C12 H12 120.0
C11 C12 H12 120.0
C12 C13 C14 120.37(12)
C12 C13 H13 119.8
C14 C13 H13 119.8
C10 C9 C14 119.50(11)
C10 C9 C8 122.15(11)
C14 C9 C8 118.20(11)
C13 C14 C9 119.77(12)
C13 C14 H14 120.1
C9 C14 H14 120.1

loop_
_geom_bond_atom_site_label_1
_geom_bond_atom_site_label_2
_geom_bond_distance
_geom_bond_publ_flag
O1 C1 1.4235(15) ?
O1 H1 0.87(2) ?
O2 C8 1.2487(14) n
N1 C5 1.3435(16) n
N1 C2 1.4569(16) ?
N1 C3 1.4744(16) ?
N2 C5 1.3366(16) n
N2 C4 1.4595(16) ?
N2 H2 0.881(16) n
N3 C7 1.1530(16) ?
C1 C2 1.5119(17) ?
C1 H1A 0.9900 ?
C1 H1B 0.9900 ?
C2 H2A 0.9900 ?
C2 H2B 0.9900 ?
C3 C4 1.5258(18) ?
C3 H3A 0.9900 ?
C3 H3B 0.9900 ?
C4 H4A 0.9900 ?
C4 H4B 0.9900 ?
C5 C6 1.4348(17) n
C6 C7 1.4182(17) ?
C6 C8 1.4381(17) n
C8 C9 1.5022(16) n
C10 C11 1.3879(18) ?
C10 C9 1.3920(17) ?
C10 H10 0.9500 ?
C11 C12 1.388(2) ?
C11 H11 0.9500 ?
C12 C13 1.384(2) ?
C12 H12 0.9500 ?
C13 C14 1.3889(18) ?
C13 H13 0.9500 ?
C9 C14 1.3974(17) ?
C14 H14 0.9500 ?

loop_
_geom_hbond_atom_site_label_D
_geom_hbond_atom_site_label_H
_geom_hbond_atom_site_label_A
_geom_hbond_site_symmetry_A
_geom_hbond_distance_DH
_geom_hbond_distance_HA
_geom_hbond_distance_DA
_geom_hbond_angle_DHA
N2 H2 O2 3_766 0.881(16) 2.318(16) 2.9557(15) 129.3(13)
N2 H2 O2 . 0.881(16) 1.953(16) 2.6252(15) 132.0(14)
O1 H1 N3 4_575 0.87(2) 2.04(2) 2.8794(16) 160.9(17)

loop_
_geom_torsion_atom_site_label_1
_geom_torsion_atom_site_label_2
_geom_torsion_atom_site_label_3
_geom_torsion_atom_site_label_4
_geom_torsion
_geom_torsion_publ_flag
C5 N1 C2 C1 89.49(14) ?
C3 N1 C2 C1 -103.33(13) ?
O1 C1 C2 N1 69.56(13) ?
C5 N1 C3 C4 -12.82(13) y
C2 N1 C3 C4 177.82(10) ?
C5 N2 C4 C3 -18.34(13) y
N1 C3 C4 N2 17.71(12) y
C4 N2 C5 N1 11.16(14) y
C4 N2 C5 C6 -166.78(11) ?
C2 N1 C5 N2 169.93(11) ?
C3 N1 C5 N2 1.74(14) y
C2 N1 C5 C6 -12.3(2) ?
C3 N1 C5 C6 179.52(11) ?
N2 C5 C6 C7 -174.96(11) ?
N1 C5 C6 C7 7.49(19) ?
N2 C5 C6 C8 7.02(17) ?
N1 C5 C6 C8 -170.52(11) ?
C7 C6 C8 O2 173.51(11) ?
C5 C6 C8 O2 -8.42(18) ?
C7 C6 C8 C9 -6.98(16) ?
C5 C6 C8 C9 171.09(10) ?
C9 C10 C11 C12 -0.02(19) ?
C10 C11 C12 C13 0.94(19) ?
C11 C12 C13 C14 -0.45(19) ?
C11 C10 C9 C14 -1.39(18) ?
C11 C10 C9 C8 -176.84(11) ?
O2 C8 C9 C10 133.69(12) ?
C6 C8 C9 C10 -45.85(16) ?
O2 C8 C9 C14 -41.82(15) ?
C6 C8 C9 C14 138.64(12) ?
C12 C13 C14 C9 -0.96(18) ?
C10 C9 C14 C13 1.87(18) ?
C8 C9 C14 C13 177.50(10) ?

loop_
_cod_related_entry_id
_cod_related_entry_database
_cod_related_entry_code
1 ChemSpider 9024037
